data_2013694
loop_
_publ_author_name
'Prabodhika Mallikaratchy'
'Richard E. Norman'
'Frank R. Fronczek'
'Thomas Junk'

_publ_section_title
;
 Tribromo(3,5-dimethyl-2-nitrophenyl-\k^2^<i>C</i>^1^,<i>O</i>)tellurium(IV),
 bromo(3,5-dimethyl-2-nitrophenyl-\k^2^<i>C</i>^1^,<i>O</i>)tellurium(II)
 and
 bromo(3,5-dimethyl-2-nitrosophenyl-\k^2^<i>C</i>^1^,<i>O</i>)tellurium(II)
;
_journal_issue 10
_journal_name_full 'Acta Crystallographica Section C'
_journal_page_first o571
_journal_page_last o574
_journal_paper_doi 10.1107/S0108270103017955
_journal_volume 59
_journal_year 2003
_chemical_formula_iupac 'C8 H8 Br N O2 Te'
_chemical_formula_moiety 'C8 H8 Br N O2 Te'
_chemical_formula_sum 'C8 H8 Br N O2 Te'
_chemical_formula_weight 357.66
_chemical_name_systematic
;
bromo(3,5-dimethyl-2-nitrophenyl-\k^2^C^1^,O)tellurium(II)
;
_space_group_IT_number 15
_symmetry_cell_setting monoclinic
_symmetry_space_group_name_Hall '-I 2ya'
_symmetry_space_group_name_H-M 'I 1 2/a 1'
_atom_sites_solution_hydrogens geom
_atom_sites_solution_primary direct
_atom_sites_solution_secondary difmap
_cell_angle_alpha 90
_cell_angle_beta 95.70(2)
_cell_angle_gamma 90
_cell_formula_units_Z 8
_cell_length_a 14.175(4)
_cell_length_b 9.582(2)
_cell_length_c 15.433(4)
_cell_measurement_reflns_used 25
_cell_measurement_temperature 298
_cell_measurement_theta_max 18.8
_cell_measurement_theta_min 10.6
_cell_volume 2085.8(9)
_computing_cell_refinement 'CAD4 EXPRESS (Enraf--Nonius, 1994)'
_computing_data_collection 'CAD4 EXPRESS (Enraf--Nonius, 1994)'
_computing_data_reduction 'maXus (Mackay et al., 1999)'
_computing_molecular_graphics 'ORTEP-3 (Farrugia, 1997)'
_computing_publication_material SHELXL97
_computing_structure_refinement 'SHELXL97 (Sheldrick, 1997)'
_computing_structure_solution 'SIR97 (Altomare et al., 1999)'
_diffrn_ambient_temperature 298
_diffrn_measured_fraction_theta_full 0.998
_diffrn_measured_fraction_theta_max 0.998
_diffrn_measurement_device 'Enraf--Nonius CAD-4'
_diffrn_measurement_method \q/2\q
_diffrn_radiation_monochromator graphite
_diffrn_radiation_source 'fine-focus sealed tube'
_diffrn_radiation_type MoK\a
_diffrn_radiation_wavelength 0.71073
_diffrn_reflns_av_R_equivalents 0.043
_diffrn_reflns_av_sigmaI/netI 0.0667
_diffrn_reflns_limit_h_max 18
_diffrn_reflns_limit_h_min -18
_diffrn_reflns_limit_k_max 12
_diffrn_reflns_limit_k_min -11
_diffrn_reflns_limit_l_max 20
_diffrn_reflns_limit_l_min 0
_diffrn_reflns_number 7028
_diffrn_reflns_theta_full 27.5
_diffrn_reflns_theta_max 27.5
_diffrn_reflns_theta_min 2.5
_diffrn_standards_decay_% 0.8
_diffrn_standards_interval_time 120
_diffrn_standards_number 3
_exptl_absorpt_coefficient_mu 6.651
_exptl_absorpt_correction_T_max 0.266
_exptl_absorpt_correction_T_min 0.202
_exptl_absorpt_correction_type '\y scan'
_exptl_absorpt_process_details '(North et al., 1968)'
_exptl_crystal_colour red
_exptl_crystal_density_diffrn 2.278
_exptl_crystal_density_method 'not measured'
_exptl_crystal_description parallelepiped
_exptl_crystal_F_000 1328
_exptl_crystal_size_max 0.35
_exptl_crystal_size_mid 0.22
_exptl_crystal_size_min 0.20
_refine_diff_density_max 0.95
_refine_diff_density_min -0.81
_refine_ls_extinction_coef 0.00020(7)
_refine_ls_extinction_expression Fc^*^=kFc[1+0.001xFc^2^\l^3^/sin(2\q)]^-1/4^
_refine_ls_extinction_method SHELXL97
_refine_ls_goodness_of_fit_ref 1.103
_refine_ls_hydrogen_treatment constr
_refine_ls_matrix_type full
_refine_ls_number_parameters 121
_refine_ls_number_reflns 2393
_refine_ls_number_restraints 0
_refine_ls_restrained_S_all 1.103
_refine_ls_R_factor_all 0.110
_refine_ls_R_factor_gt 0.043
_refine_ls_shift/su_max 0.003
_refine_ls_shift/su_mean 0.000
_refine_ls_structure_factor_coef Fsqd
_refine_ls_weighting_details 'calc w=1/[\s^2^(Fo^2^)+(0.0117P)^2^+3.15P] where P=(Fo^2^+2Fc^2^)/3'
_refine_ls_weighting_scheme calc
_refine_ls_wR_factor_gt 0.076
_refine_ls_wR_factor_ref 0.104
_reflns_number_gt 1325
_reflns_number_total 2393
_reflns_threshold_expression I>2\s(I)
_cod_data_source_file sq1028.cif
_cod_data_source_block II
_cod_depositor_comments
;
The following automatic conversions were performed:
'_symmetry_cell_setting' value 'Monoclinic' changed to 'monoclinic'
according to '/home/saulius/struct/CIF-dictionaries/cif_core.dic'
dictionary named 'cif_core.dic' version 2.4.1 from 2010-06-29.

Automatic conversion script
Id: cif_fix_enum 1527 2010-12-29 10:47:43Z saulius 

The following automatic conversions were performed:

'_symmetry_cell_setting' value 'Monoclinic' changed to 'monoclinic'
according to /home/saulius/struct/CIF-dictionaries/cif_core.dic
dictionary named 'cif_core.dic' version 2.4.1 from 2010-06-29.

Automatic conversion script
Id: cif_fix_values 1715 2011-07-08 13:25:40Z adriana 
;
_cod_original_sg_symbol_H-M 'I 2/a'
_cod_database_code 2013694
_cod_database_fobs_code 2013694

loop_
_symmetry_equiv_pos_as_xyz
'x, y, z'
'-x+1/2, y, -z'
'x+1/2, y+1/2, z+1/2'
'-x+1, y+1/2, -z+1/2'
'-x, -y, -z'
'x-1/2, -y, z'
'-x+1/2, -y+1/2, -z+1/2'
'x, -y+1/2, z+1/2'

loop_
_atom_site_label
_atom_site_fract_x
_atom_site_fract_y
_atom_site_fract_z
_atom_site_U_iso_or_equiv
_atom_site_adp_type
_atom_site_calc_flag
_atom_site_refinement_flags
_atom_site_occupancy
_atom_site_disorder_assembly
_atom_site_disorder_group
_atom_site_type_symbol
Te 0.39572(4) 0.10060(6) 0.43265(3) 0.0635(2) Uani d . 1 . . Te
Br 0.51867(6) 0.28659(12) 0.48286(7) 0.0848(4) Uani d . 1 . . Br
O1 0.2669(5) -0.0304(5) 0.3778(4) 0.0770(17) Uani d . 1 . . O
O2 0.1252(5) -0.0186(6) 0.3141(5) 0.091(2) Uani d . 1 . . O
N 0.1955(5) 0.0396(7) 0.3467(4) 0.0611(18) Uani d . 1 . . N
C1 0.2896(5) 0.2427(7) 0.3870(4) 0.0414(16) Uani d . 1 . . C
C2 0.2035(5) 0.1898(7) 0.3507(4) 0.0435(17) Uani d . 1 . . C
C3 0.1270(5) 0.2737(8) 0.3202(4) 0.0484(18) Uani d . 1 . . C
C4 0.1428(5) 0.4158(8) 0.3250(5) 0.0530(18) Uani d . 1 . . C
H4 0.0940 0.4756 0.3044 0.064 Uiso calc R 1 . . H
C5 0.2282(5) 0.4730(7) 0.3591(5) 0.0495(18) Uani d . 1 . . C
C6 0.3010(5) 0.3853(7) 0.3907(4) 0.0454(16) Uani d . 1 . . C
H6 0.3582 0.4229 0.4147 0.054 Uiso calc R 1 . . H
C7 0.0302(5) 0.2237(10) 0.2822(6) 0.075(3) Uani d . 1 . . C
H7A -0.0096 0.3028 0.2671 0.112 Uiso calc R 1 . . H
H7B 0.0023 0.1677 0.3245 0.112 Uiso calc R 1 . . H
H7C 0.0368 0.1690 0.2310 0.112 Uiso calc R 1 . . H
C8 0.2426(6) 0.6307(7) 0.3620(6) 0.075(3) Uani d . 1 . . C
H8A 0.2000 0.6719 0.3993 0.112 Uiso calc R 1 . . H
H8B 0.2302 0.6684 0.3043 0.112 Uiso calc R 1 . . H
H8C 0.3068 0.6513 0.3842 0.112 Uiso calc R 1 . . H

loop_
_atom_site_aniso_label
_atom_site_aniso_U_11
_atom_site_aniso_U_22
_atom_site_aniso_U_33
_atom_site_aniso_U_12
_atom_site_aniso_U_13
_atom_site_aniso_U_23
Te 0.0742(4) 0.0522(3) 0.0629(3) 0.0222(3) 0.0014(3) 0.0077(3)
Br 0.0608(5) 0.1046(8) 0.0847(7) 0.0047(5) -0.0134(5) 0.0005(6)
O1 0.098(4) 0.038(3) 0.094(5) 0.005(3) 0.004(4) 0.003(3)
O2 0.098(5) 0.056(4) 0.117(5) -0.029(4) -0.001(4) -0.008(4)
N 0.078(5) 0.038(4) 0.069(5) -0.018(4) 0.015(4) -0.001(3)
C1 0.045(4) 0.037(4) 0.041(4) 0.004(3) 0.000(3) -0.003(3)
C2 0.062(5) 0.030(4) 0.040(4) -0.005(3) 0.017(3) 0.001(3)
C3 0.049(4) 0.052(5) 0.044(4) -0.009(4) 0.006(3) 0.006(4)
C4 0.054(4) 0.049(4) 0.057(4) 0.004(4) 0.010(3) 0.007(4)
C5 0.055(4) 0.036(4) 0.059(5) 0.002(3) 0.010(4) 0.005(3)
C6 0.044(4) 0.041(4) 0.051(4) -0.002(3) 0.004(3) 0.002(3)
C7 0.057(5) 0.087(7) 0.078(6) -0.014(5) -0.004(4) 0.005(5)
C8 0.092(6) 0.036(4) 0.096(7) 0.001(4) 0.007(5) 0.000(4)

loop_
_atom_type_symbol
_atom_type_description
_atom_type_scat_dispersion_real
_atom_type_scat_dispersion_imag
_atom_type_scat_source
C C 0.0033 0.0016 'International Tables Vol C Tables 4.2.6.8 and 6.1.1.4'
H H 0.0000 0.0000 'International Tables Vol C Tables 4.2.6.8 and 6.1.1.4'
Br Br -0.2901 2.4595 'International Tables Vol C Tables 4.2.6.8 and 6.1.1.4'
N N 0.0061 0.0033 'International Tables Vol C Tables 4.2.6.8 and 6.1.1.4'
O O 0.0106 0.0060 'International Tables Vol C Tables 4.2.6.8 and 6.1.1.4'
Te Te -0.5308 1.6751 'International Tables Vol C Tables 4.2.6.8 and 6.1.1.4'

loop_
_geom_angle_atom_site_label_1
_geom_angle_atom_site_label_2
_geom_angle_atom_site_label_3
_geom_angle
_geom_angle_publ_flag
C1 Te O1 73.4(2) y
C1 Te Br 95.38(18) y
O1 Te Br 168.80(14) y
N O1 Te 115.1(4) y
O2 N O1 120.6(7) y
O2 N C2 122.4(7) y
O1 N C2 117.1(6) y
C6 C1 C2 118.4(6) y
C6 C1 Te 123.5(5) y
C2 C1 Te 118.1(5) y
C1 C2 C3 123.3(6) n
C1 C2 N 116.3(7) y
C3 C2 N 120.4(6) y
C4 C3 C2 115.8(6) n
C4 C3 C7 117.9(7) n
C2 C3 C7 126.3(7) n
C3 C4 C5 122.8(7) n
C3 C4 H4 118.6 n
C5 C4 H4 118.6 n
C6 C5 C4 119.2(6) n
C6 C5 C8 119.9(7) n
C4 C5 C8 120.9(7) n
C1 C6 C5 120.5(6) n
C1 C6 H6 119.7 n
C5 C6 H6 119.7 n
C3 C7 H7A 109.5 n
C3 C7 H7B 109.5 n
H7A C7 H7B 109.5 n
C3 C7 H7C 109.5 n
H7A C7 H7C 109.5 n
H7B C7 H7C 109.5 n
C5 C8 H8A 109.5 n
C5 C8 H8B 109.5 n
H8A C8 H8B 109.5 n
C5 C8 H8C 109.5 n
H8A C8 H8C 109.5 n
H8B C8 H8C 109.5 n

loop_
_geom_bond_atom_site_label_1
_geom_bond_atom_site_label_2
_geom_bond_site_symmetry_2
_geom_bond_distance
_geom_bond_publ_flag
Te C1 . 2.098(6) y
Te O1 . 2.307(6) y
Te Br . 2.5584(12) y
O1 N . 1.268(8) y
O2 N . 1.208(8) y
N C2 . 1.445(9) y
C1 C6 . 1.376(9) n
C1 C2 . 1.387(9) n
C2 C3 . 1.393(9) n
C3 C4 . 1.380(9) n
C3 C7 . 1.515(9) n
C4 C5 . 1.384(9) n
C4 H4 . 0.9300 n
C5 C6 . 1.383(9) n
C5 C8 . 1.525(9) n
C6 H6 . 0.9300 n
C7 H7A . 0.9600 n
C7 H7B . 0.9600 n
C7 H7C . 0.9600 n
C8 H8A . 0.9600 n
C8 H8B . 0.9600 n
C8 H8C . 0.9600 n

loop_
_geom_torsion_atom_site_label_1
_geom_torsion_atom_site_label_2
_geom_torsion_atom_site_label_3
_geom_torsion_atom_site_label_4
_geom_torsion
_geom_torsion_publ_flag
C1 Te O1 N 0.3(5) n
Br Te O1 N -3.1(13) n
Te O1 N O2 178.0(6) n
Te O1 N C2 -0.9(9) n
O1 Te C1 C6 -179.3(7) n
Br Te C1 C6 0.0(6) n
O1 Te C1 C2 0.3(5) n
Br Te C1 C2 179.6(5) n
C6 C1 C2 C3 -2.0(11) n
Te C1 C2 C3 178.4(5) n
C6 C1 C2 N 178.8(6) n
Te C1 C2 N -0.8(9) n
O2 N C2 C1 -177.7(7) n
O1 N C2 C1 1.1(10) n
O2 N C2 C3 3.1(12) n
O1 N C2 C3 -178.1(6) n
C1 C2 C3 C4 2.4(10) n
N C2 C3 C4 -178.4(7) n
C1 C2 C3 C7 -178.1(7) n
N C2 C3 C7 1.1(11) n
C2 C3 C4 C5 -1.0(11) n
C7 C3 C4 C5 179.4(7) n
C3 C4 C5 C6 -0.7(11) n
C3 C4 C5 C8 179.2(7) n
C2 C1 C6 C5 0.1(11) n
Te C1 C6 C5 179.7(5) n
C4 C5 C6 C1 1.1(11) n
C8 C5 C6 C1 -178.8(7) n

loop_
_cod_related_entry_id
_cod_related_entry_database
_cod_related_entry_code
1 ChemSpider 21134437
